data_4069634
loop_
_publ_author_name
'Liu, Lian-jun'
'Wang, Feijun'
'Shi, Min'

_publ_section_title
;
 Synthesis of Chiral Bis(N-heterocyclic carbene) Palladium and Rhodium
 Complexes with 1,1&#x2032;-Biphenyl Scaffold and Their Application in
 Asymmetric Catalysis
;
_journal_issue 15
_journal_name_full Organometallics
_journal_page_first 4416
_journal_paper_doi 10.1021/om900320c
_journal_volume 28
_journal_year 2009
_chemical_formula_sum 'C33 H31 Cl2 I2 N4 O4 Rh'
_chemical_formula_weight 975.23
_chemical_name_systematic
; 
 ? 
;
_space_group_IT_number 14
_symmetry_cell_setting monoclinic
_symmetry_space_group_name_Hall '-P 2yn'
_symmetry_space_group_name_H-M 'P 1 21/n 1'
_atom_sites_solution_hydrogens geom
_atom_sites_solution_primary direct
_atom_sites_solution_secondary difmap
_audit_creation_method SHELXL-97
_cell_angle_alpha 90.00
_cell_angle_beta 94.3850(10)
_cell_angle_gamma 90.00
_cell_formula_units_Z 4
_cell_length_a 11.8277(9)
_cell_length_b 16.3081(12)
_cell_length_c 18.3256(14)
_cell_measurement_reflns_used 7652
_cell_measurement_temperature 293(2)
_cell_measurement_theta_max 56.416
_cell_measurement_theta_min 4.458
_cell_volume 3524.4(5)
_computing_cell_refinement 'Bruker SMART'
_computing_data_collection 'Bruker SMART'
_computing_data_reduction 'Bruker SHELXTL'
_computing_molecular_graphics 'Bruker SHELXTL'
_computing_publication_material 'Bruker SHELXTL'
_computing_structure_refinement 'SHELXL-97 (Sheldrick, 1997)'
_computing_structure_solution 'SHELXS-97 (Sheldrick, 1990)'
_diffrn_ambient_temperature 293(2)
_diffrn_measured_fraction_theta_full 0.998
_diffrn_measured_fraction_theta_max 0.998
_diffrn_measurement_device_type 'CCD area detector'
_diffrn_measurement_method 'phi and omega scans'
_diffrn_radiation_monochromator graphite
_diffrn_radiation_source 'fine-focus sealed tube'
_diffrn_radiation_type MoK\a
_diffrn_radiation_wavelength 0.71073
_diffrn_reflns_av_R_equivalents 0.0658
_diffrn_reflns_av_sigmaI/netI 0.0568
_diffrn_reflns_limit_h_max 14
_diffrn_reflns_limit_h_min -10
_diffrn_reflns_limit_k_max 20
_diffrn_reflns_limit_k_min -19
_diffrn_reflns_limit_l_max 22
_diffrn_reflns_limit_l_min -22
_diffrn_reflns_number 19058
_diffrn_reflns_theta_full 26.00
_diffrn_reflns_theta_max 26.00
_diffrn_reflns_theta_min 1.98
_exptl_absorpt_coefficient_mu 2.430
_exptl_absorpt_correction_T_max 1.0000
_exptl_absorpt_correction_T_min 0.5851
_exptl_absorpt_correction_type empirical
_exptl_absorpt_process_details sadabs
_exptl_crystal_colour red
_exptl_crystal_density_diffrn 1.838
_exptl_crystal_density_method 'not measured'
_exptl_crystal_description prismatic
_exptl_crystal_F_000 1896
_exptl_crystal_size_max 0.482
_exptl_crystal_size_mid 0.179
_exptl_crystal_size_min 0.068
_refine_diff_density_max 1.274
_refine_diff_density_min -0.882
_refine_diff_density_rms 0.128
_refine_ls_extinction_method none
_refine_ls_goodness_of_fit_ref 1.089
_refine_ls_hydrogen_treatment constr
_refine_ls_matrix_type full
_refine_ls_number_parameters 430
_refine_ls_number_reflns 6916
_refine_ls_number_restraints 3
_refine_ls_restrained_S_all 1.091
_refine_ls_R_factor_all 0.0565
_refine_ls_R_factor_gt 0.0496
_refine_ls_shift/su_max 0.042
_refine_ls_shift/su_mean 0.003
_refine_ls_structure_factor_coef Fsqd
_refine_ls_weighting_details 'calc w=1/[\s^2^(Fo^2^)+(0.0602P)^2^+1.9296P] where P=(Fo^2^+2Fc^2^)/3'
_refine_ls_weighting_scheme calc
_refine_ls_wR_factor_gt 0.1210
_refine_ls_wR_factor_ref 0.1256
_reflns_number_gt 6046
_reflns_number_total 6916
_reflns_threshold_expression >2sigma(I)
_cod_data_source_file om900320c_si_001.cif
_cod_data_source_block cd28597
_cod_depositor_comments
;
The following automatic conversions were performed:

'_symmetry_cell_setting' value 'Monoclinic' changed to 'monoclinic'
according to /home/saulius/struct/CIF-dictionaries/cif_core.dic
dictionary named 'cif_core.dic' version 2.4.2 from 2011-04-26.

Automatic conversion script
Id: cif_fix_values 1715 2011-07-08 13:25:40Z adriana 
;
_cod_original_sg_symbol_H-M P2(1)/n
_cod_database_code 4069634

loop_
_symmetry_equiv_pos_as_xyz
'x, y, z'
'-x+1/2, y+1/2, -z+1/2'
'-x, -y, -z'
'x-1/2, -y-1/2, z-1/2'

loop_
_atom_site_label
_atom_site_type_symbol
_atom_site_fract_x
_atom_site_fract_y
_atom_site_fract_z
_atom_site_U_iso_or_equiv
_atom_site_adp_type
_atom_site_occupancy
_atom_site_symmetry_multiplicity
_atom_site_calc_flag
_atom_site_refinement_flags
_atom_site_disorder_assembly
_atom_site_disorder_group
Rh Rh 0.43459(3) 0.39184(2) 0.209474(19) 0.02913(12) Uani 1 1 d . . .
I1 I 0.35417(3) 0.32410(3) 0.32781(2) 0.05394(14) Uani 1 1 d . . .
I2 I 0.48818(3) 0.47579(2) 0.09444(2) 0.04925(13) Uani 1 1 d . . .
Cl1 Cl 0.1926(3) 0.42999(18) 0.96044(18) 0.1338(11) Uani 1 1 d D A .
Cl2 Cl 0.1264(5) 0.5940(3) 0.9206(4) 0.117(3) Uani 0.575(10) 1 d PD A 1
Cl2' Cl 0.0951(6) 0.5922(5) 0.9972(9) 0.160(6) Uani 0.425(10) 1 d PD A 2
N1 N 0.6819(3) 0.3779(2) 0.2413(2) 0.0306(8) Uani 1 1 d . . .
N2 N 0.6107(3) 0.2553(2) 0.2441(2) 0.0296(8) Uani 1 1 d . . .
N3 N 0.2457(3) 0.3042(2) 0.1290(2) 0.0356(9) Uani 1 1 d . . .
N4 N 0.4013(3) 0.2649(2) 0.0846(2) 0.0327(9) Uani 1 1 d . . .
O1 O 0.4688(4) 0.0422(2) 0.0866(2) 0.0511(10) Uani 1 1 d . . .
O2 O 0.7427(3) 0.1098(2) 0.1150(2) 0.0493(9) Uani 1 1 d . . .
O3 O 0.4701(3) 0.4985(2) 0.2762(2) 0.0484(9) Uani 1 1 d . . .
O4 O 0.3046(3) 0.4860(2) 0.2154(2) 0.0513(10) Uani 1 1 d . . .
C1 C 0.5831(4) 0.3354(3) 0.2288(2) 0.0279(9) Uani 1 1 d . . .
C2 C 0.7717(4) 0.3257(3) 0.2642(3) 0.0339(11) Uani 1 1 d . . .
C3 C 0.8850(4) 0.3409(3) 0.2832(3) 0.0414(12) Uani 1 1 d . . .
H3 H 0.9156 0.3933 0.2811 0.050 Uiso 1 1 calc R . .
C4 C 0.9503(5) 0.2742(4) 0.3056(3) 0.0483(14) Uani 1 1 d . . .
H4 H 1.0271 0.2817 0.3188 0.058 Uiso 1 1 calc R . .
C5 C 0.9046(5) 0.1965(4) 0.3088(3) 0.0512(15) Uani 1 1 d . . .
H5 H 0.9512 0.1532 0.3250 0.061 Uiso 1 1 calc R . .
C6 C 0.7923(5) 0.1814(3) 0.2889(3) 0.0443(13) Uani 1 1 d . . .
H6 H 0.7621 0.1288 0.2903 0.053 Uiso 1 1 calc R . .
C7 C 0.7261(4) 0.2480(3) 0.2665(3) 0.0326(10) Uani 1 1 d . . .
C8 C 0.5457(4) 0.1820(3) 0.2345(2) 0.0301(10) Uani 1 1 d . . .
C9 C 0.5083(4) 0.1421(3) 0.2949(3) 0.0374(11) Uani 1 1 d . . .
H9 H 0.5193 0.1652 0.3413 0.045 Uiso 1 1 calc R . .
C10 C 0.4543(5) 0.0674(3) 0.2846(3) 0.0446(13) Uani 1 1 d . . .
H10 H 0.4286 0.0400 0.3247 0.053 Uiso 1 1 calc R . .
C11 C 0.4379(4) 0.0325(3) 0.2157(3) 0.0385(11) Uani 1 1 d . . .
H11 H 0.4002 -0.0173 0.2095 0.046 Uiso 1 1 calc R . .
C12 C 0.4779(4) 0.0721(3) 0.1564(2) 0.0324(10) Uani 1 1 d . . .
C13 C 0.5341(4) 0.1469(3) 0.1651(2) 0.0302(10) Uani 1 1 d . . .
C14 C 0.5793(4) 0.1906(3) 0.1021(2) 0.0310(10) Uani 1 1 d . . .
C15 C 0.6849(4) 0.1712(3) 0.0771(3) 0.0367(11) Uani 1 1 d . . .
C16 C 0.7225(5) 0.2111(4) 0.0172(3) 0.0455(13) Uani 1 1 d . . .
H16 H 0.7928 0.1981 0.0009 0.055 Uiso 1 1 calc R . .
C17 C 0.6562(5) 0.2700(4) -0.0185(3) 0.0482(14) Uani 1 1 d . . .
H17 H 0.6825 0.2963 -0.0589 0.058 Uiso 1 1 calc R . .
C18 C 0.5524(5) 0.2910(3) 0.0041(3) 0.0427(12) Uani 1 1 d . . .
H18 H 0.5074 0.3303 -0.0208 0.051 Uiso 1 1 calc R . .
C19 C 0.5166(4) 0.2515(3) 0.0657(2) 0.0324(10) Uani 1 1 d . . .
C20 C 0.3131(4) 0.2278(3) 0.0422(3) 0.0390(12) Uani 1 1 d . . .
C21 C 0.3135(6) 0.1754(4) -0.0169(3) 0.0583(17) Uani 1 1 d . . .
H21 H 0.3805 0.1582 -0.0356 0.070 Uiso 1 1 calc R . .
C22 C 0.2071(7) 0.1497(5) -0.0471(4) 0.078(2) Uani 1 1 d . . .
H22 H 0.2030 0.1137 -0.0866 0.094 Uiso 1 1 calc R . .
C23 C 0.1094(7) 0.1762(5) -0.0199(4) 0.073(2) Uani 1 1 d . . .
H23 H 0.0406 0.1577 -0.0420 0.087 Uiso 1 1 calc R . .
C24 C 0.1075(5) 0.2285(4) 0.0381(3) 0.0580(16) Uani 1 1 d . . .
H24 H 0.0402 0.2462 0.0560 0.070 Uiso 1 1 calc R . .
C25 C 0.2149(4) 0.2540(3) 0.0690(3) 0.0386(12) Uani 1 1 d . . .
C26 C 0.3604(4) 0.3125(3) 0.1381(2) 0.0299(10) Uani 1 1 d . . .
C27 C 0.7043(5) 0.4664(3) 0.2364(3) 0.0439(13) Uani 1 1 d . . .
H27A H 0.7467 0.4771 0.1948 0.066 Uiso 1 1 calc R . .
H27B H 0.7471 0.4842 0.2802 0.066 Uiso 1 1 calc R . .
H27C H 0.6336 0.4955 0.2312 0.066 Uiso 1 1 calc R . .
C28 C 0.1597(4) 0.3455(4) 0.1680(3) 0.0522(15) Uani 1 1 d . . .
H28A H 0.1957 0.3767 0.2077 0.078 Uiso 1 1 calc R . .
H28B H 0.1102 0.3055 0.1870 0.078 Uiso 1 1 calc R . .
H28C H 0.1166 0.3815 0.1352 0.078 Uiso 1 1 calc R . .
C29 C 0.3987(7) -0.0277(4) 0.0716(4) 0.068(2) Uani 1 1 d . . .
H29A H 0.4332 -0.0749 0.0953 0.102 Uiso 1 1 calc R . .
H29B H 0.3897 -0.0369 0.0198 0.102 Uiso 1 1 calc R . .
H29C H 0.3257 -0.0184 0.0897 0.102 Uiso 1 1 calc R . .
C30 C 0.8542(6) 0.0926(5) 0.0945(4) 0.082(2) Uani 1 1 d . . .
H30A H 0.8512 0.0804 0.0432 0.123 Uiso 1 1 calc R . .
H30B H 0.8845 0.0464 0.1219 0.123 Uiso 1 1 calc R . .
H30C H 0.9018 0.1395 0.1047 0.123 Uiso 1 1 calc R . .
C31 C 0.3723(5) 0.5271(4) 0.2579(4) 0.0536(16) Uani 1 1 d . . .
C32 C 0.3379(6) 0.6100(4) 0.2863(5) 0.093(3) Uani 1 1 d . . .
H32A H 0.2739 0.6303 0.2564 0.140 Uiso 1 1 calc R . .
H32B H 0.4001 0.6476 0.2847 0.140 Uiso 1 1 calc R . .
H32C H 0.3180 0.6044 0.3359 0.140 Uiso 1 1 calc R . .
C33 C 0.2051(8) 0.5312(5) 0.9874(6) 0.107(3) Uani 1 1 d D . .
H33A H 0.2843 0.5473 0.9913 0.128 Uiso 0.575(10) 1 calc PR A 1
H33B H 0.1756 0.5382 1.0350 0.128 Uiso 0.575(10) 1 calc PR A 1
H33C H 0.2509 0.5577 0.9534 0.128 Uiso 0.425(10) 1 d PR A 2
H33D H 0.2481 0.5310 1.0340 0.128 Uiso 0.425(10) 1 d PR A 2

loop_
_atom_site_aniso_label
_atom_site_aniso_U_11
_atom_site_aniso_U_22
_atom_site_aniso_U_33
_atom_site_aniso_U_23
_atom_site_aniso_U_13
_atom_site_aniso_U_12
Rh 0.0252(2) 0.0288(2) 0.0337(2) -0.00358(14) 0.00449(14) 0.00072(14)
I1 0.0517(3) 0.0729(3) 0.0395(2) 0.00357(17) 0.01813(16) 0.00220(19)
I2 0.0645(3) 0.0378(2) 0.0455(2) 0.01017(15) 0.00445(17) -0.00371(16)
Cl1 0.161(3) 0.098(2) 0.137(2) 0.0078(17) -0.0228(19) -0.0346(18)
Cl2 0.091(4) 0.112(4) 0.142(6) -0.014(3) -0.026(3) 0.036(3)
Cl2' 0.075(4) 0.134(6) 0.273(18) 0.036(7) 0.023(6) 0.009(4)
N1 0.027(2) 0.027(2) 0.038(2) 0.0020(16) 0.0033(16) -0.0034(16)
N2 0.030(2) 0.027(2) 0.032(2) 0.0008(16) 0.0039(15) -0.0028(16)
N3 0.029(2) 0.033(2) 0.045(2) -0.0021(18) 0.0034(17) -0.0012(17)
N4 0.035(2) 0.035(2) 0.029(2) -0.0029(16) 0.0064(16) -0.0023(17)
O1 0.067(3) 0.044(2) 0.044(2) -0.0156(17) 0.0178(18) -0.0267(19)
O2 0.033(2) 0.055(3) 0.062(2) 0.0089(19) 0.0163(17) 0.0079(17)
O3 0.038(2) 0.046(2) 0.061(2) -0.0186(19) 0.0023(17) -0.0036(17)
O4 0.037(2) 0.038(2) 0.078(3) -0.0144(19) 0.0020(19) 0.0065(16)
C1 0.030(2) 0.026(2) 0.029(2) -0.0009(18) 0.0065(17) -0.0035(18)
C2 0.038(3) 0.029(3) 0.035(3) -0.0025(19) 0.007(2) 0.002(2)
C3 0.026(3) 0.039(3) 0.059(3) 0.000(2) 0.002(2) -0.007(2)
C4 0.028(3) 0.052(4) 0.064(4) 0.003(3) -0.001(2) -0.001(2)
C5 0.045(3) 0.042(3) 0.065(4) 0.001(3) -0.004(3) 0.018(3)
C6 0.044(3) 0.030(3) 0.059(3) 0.001(2) 0.001(2) 0.006(2)
C7 0.031(3) 0.029(3) 0.038(3) -0.002(2) 0.0045(19) 0.0003(19)
C8 0.028(2) 0.027(2) 0.036(2) 0.0006(19) 0.0039(18) -0.0024(18)
C9 0.045(3) 0.034(3) 0.034(2) 0.002(2) 0.006(2) -0.004(2)
C10 0.051(3) 0.035(3) 0.049(3) 0.010(2) 0.015(2) -0.008(2)
C11 0.035(3) 0.027(3) 0.055(3) 0.000(2) 0.010(2) -0.007(2)
C12 0.028(2) 0.033(3) 0.038(3) -0.008(2) 0.0091(19) -0.0051(19)
C13 0.030(2) 0.026(2) 0.036(2) 0.0001(19) 0.0108(18) 0.0007(19)
C14 0.035(3) 0.029(3) 0.029(2) -0.0060(19) 0.0086(19) -0.0093(19)
C15 0.032(3) 0.037(3) 0.042(3) -0.006(2) 0.009(2) -0.005(2)
C16 0.038(3) 0.053(4) 0.048(3) -0.010(3) 0.022(2) -0.007(2)
C17 0.063(4) 0.048(3) 0.037(3) 0.003(2) 0.020(3) -0.009(3)
C18 0.062(4) 0.035(3) 0.033(3) 0.005(2) 0.014(2) -0.004(2)
C19 0.038(3) 0.029(3) 0.031(2) -0.0030(19) 0.0062(19) -0.003(2)
C20 0.045(3) 0.036(3) 0.036(3) 0.004(2) 0.003(2) -0.009(2)
C21 0.066(4) 0.063(4) 0.046(3) -0.015(3) 0.011(3) -0.017(3)
C22 0.092(6) 0.096(6) 0.045(4) -0.021(4) 0.000(4) -0.049(5)
C23 0.075(5) 0.088(6) 0.053(4) -0.003(4) -0.015(4) -0.035(4)
C24 0.047(4) 0.061(4) 0.064(4) 0.006(3) -0.006(3) -0.011(3)
C25 0.032(3) 0.043(3) 0.040(3) 0.004(2) -0.005(2) -0.008(2)
C26 0.031(3) 0.030(3) 0.030(2) 0.0046(18) 0.0044(18) 0.0014(19)
C27 0.040(3) 0.023(3) 0.068(4) 0.005(2) 0.003(2) -0.003(2)
C28 0.028(3) 0.057(4) 0.071(4) -0.013(3) 0.006(3) 0.001(2)
C29 0.089(5) 0.056(4) 0.061(4) -0.025(3) 0.016(3) -0.036(4)
C30 0.043(4) 0.109(7) 0.097(6) 0.030(5) 0.021(4) 0.022(4)
C31 0.036(3) 0.044(4) 0.083(4) -0.025(3) 0.017(3) -0.005(2)
C32 0.054(5) 0.056(5) 0.173(9) -0.060(5) 0.029(5) -0.007(3)
C33 0.087(7) 0.102(8) 0.128(8) -0.014(6) -0.009(6) 0.001(5)

loop_
_atom_type_symbol
_atom_type_description
_atom_type_scat_dispersion_real
_atom_type_scat_dispersion_imag
_atom_type_scat_source
C C 0.0033 0.0016 'International Tables Vol C Tables 4.2.6.8 and 6.1.1.4'
H H 0.0000 0.0000 'International Tables Vol C Tables 4.2.6.8 and 6.1.1.4'
N N 0.0061 0.0033 'International Tables Vol C Tables 4.2.6.8 and 6.1.1.4'
O O 0.0106 0.0060 'International Tables Vol C Tables 4.2.6.8 and 6.1.1.4'
Cl Cl 0.1484 0.1585 'International Tables Vol C Tables 4.2.6.8 and 6.1.1.4'
Rh Rh -1.1178 0.9187 'International Tables Vol C Tables 4.2.6.8 and 6.1.1.4'
I I -0.4742 1.8119 'International Tables Vol C Tables 4.2.6.8 and 6.1.1.4'

loop_
_geom_angle_atom_site_label_1
_geom_angle_atom_site_label_2
_geom_angle_atom_site_label_3
_geom_angle
C1 Rh C26 98.86(18)
C1 Rh O3 98.14(16)
C26 Rh O3 162.80(16)
C1 Rh O4 158.81(16)
C26 Rh O4 102.30(17)
O3 Rh O4 60.67(14)
C1 Rh C31 128.51(19)
C26 Rh C31 132.53(19)
O3 Rh C31 30.38(17)
O4 Rh C31 30.30(17)
C1 Rh I2 96.89(13)
C26 Rh I2 86.17(13)
O3 Rh I2 89.21(11)
O4 Rh I2 83.55(12)
C31 Rh I2 85.47(16)
C1 Rh I1 91.62(13)
C26 Rh I1 95.62(13)
O3 Rh I1 86.50(11)
O4 Rh I1 87.39(12)
C31 Rh I1 86.80(15)
I2 Rh I1 170.94(2)
C33 Cl2 H33C 31.9
C1 N1 C2 111.2(4)
C1 N1 C27 130.2(4)
C2 N1 C27 118.6(4)
C1 N2 C7 110.7(4)
C1 N2 C8 131.0(4)
C7 N2 C8 118.0(4)
C26 N3 C25 110.7(4)
C26 N3 C28 128.4(4)
C25 N3 C28 120.6(4)
C26 N4 C20 110.9(4)
C26 N4 C19 130.4(4)
C20 N4 C19 118.7(4)
C12 O1 C29 117.9(4)
C15 O2 C30 116.5(5)
C31 O3 Rh 90.7(3)
C31 O4 Rh 89.3(3)
N1 C1 N2 105.2(4)
N1 C1 Rh 121.8(3)
N2 C1 Rh 132.1(3)
C7 C2 C3 122.1(4)
C7 C2 N1 106.2(4)
C3 C2 N1 131.7(5)
C4 C3 C2 116.3(5)
C4 C3 H3 121.8
C2 C3 H3 121.8
C3 C4 C5 121.7(5)
C3 C4 H4 119.2
C5 C4 H4 119.2
C6 C5 C4 121.8(5)
C6 C5 H5 119.1
C4 C5 H5 119.1
C5 C6 C7 116.9(5)
C5 C6 H6 121.6
C7 C6 H6 121.6
C2 C7 C6 121.1(5)
C2 C7 N2 106.7(4)
C6 C7 N2 132.2(4)
C9 C8 C13 121.5(4)
C9 C8 N2 119.8(4)
C13 C8 N2 118.2(4)
C10 C9 C8 118.5(5)
C10 C9 H9 120.7
C8 C9 H9 120.7
C9 C10 C11 121.1(5)
C9 C10 H10 119.4
C11 C10 H10 119.4
C12 C11 C10 119.6(5)
C12 C11 H11 120.2
C10 C11 H11 120.2
O1 C12 C11 124.4(4)
O1 C12 C13 115.0(4)
C11 C12 C13 120.6(4)
C8 C13 C12 118.5(4)
C8 C13 C14 119.6(4)
C12 C13 C14 121.8(4)
C19 C14 C15 117.7(4)
C19 C14 C13 120.5(4)
C15 C14 C13 121.9(4)
O2 C15 C16 124.7(5)
O2 C15 C14 115.0(4)
C16 C15 C14 120.3(5)
C17 C16 C15 120.2(5)
C17 C16 H16 119.9
C15 C16 H16 119.9
C18 C17 C16 121.6(5)
C18 C17 H17 119.2
C16 C17 H17 119.2
C17 C18 C19 117.6(5)
C17 C18 H18 121.2
C19 C18 H18 121.2
C14 C19 C18 122.6(5)
C14 C19 N4 118.3(4)
C18 C19 N4 118.3(4)
C25 C20 C21 122.1(5)
C25 C20 N4 106.6(4)
C21 C20 N4 131.3(5)
C20 C21 C22 116.0(6)
C20 C21 H21 122.0
C22 C21 H21 122.0
C23 C22 C21 121.5(6)
C23 C22 H22 119.3
C21 C22 H22 119.3
C22 C23 C24 123.2(6)
C22 C23 H23 118.4
C24 C23 H23 118.4
C23 C24 C25 115.5(6)
C23 C24 H24 122.3
C25 C24 H24 122.3
C20 C25 N3 106.8(4)
C20 C25 C24 121.8(5)
N3 C25 C24 131.4(5)
N3 C26 N4 105.0(4)
N3 C26 Rh 122.0(3)
N4 C26 Rh 132.6(3)
N1 C27 H27A 109.5
N1 C27 H27B 109.5
H27A C27 H27B 109.5
N1 C27 H27C 109.5
H27A C27 H27C 109.5
H27B C27 H27C 109.5
N3 C28 H28A 109.5
N3 C28 H28B 109.5
H28A C28 H28B 109.5
N3 C28 H28C 109.5
H28A C28 H28C 109.5
H28B C28 H28C 109.5
O1 C29 H29A 109.5
O1 C29 H29B 109.5
H29A C29 H29B 109.5
O1 C29 H29C 109.5
H29A C29 H29C 109.5
H29B C29 H29C 109.5
O2 C30 H30A 109.5
O2 C30 H30B 109.5
H30A C30 H30B 109.5
O2 C30 H30C 109.5
H30A C30 H30C 109.5
H30B C30 H30C 109.5
O4 C31 O3 119.3(5)
O4 C31 C32 120.7(6)
O3 C31 C32 120.0(5)
O4 C31 Rh 60.4(3)
O3 C31 Rh 59.0(3)
C32 C31 Rh 178.3(5)
C31 C32 H32A 109.5
C31 C32 H32B 109.5
H32A C32 H32B 109.5
C31 C32 H32C 109.5
H32A C32 H32C 109.5
H32B C32 H32C 109.5
Cl2' C33 Cl1 123.6(7)
Cl2' C33 Cl2 50.4(5)
Cl1 C33 Cl2 108.7(5)
Cl2' C33 H33A 126.2
Cl1 C33 H33A 109.9
Cl2 C33 H33A 109.9
Cl2' C33 H33B 59.6
Cl1 C33 H33B 109.9
Cl2 C33 H33B 109.9
H33A C33 H33B 108.3
Cl2' C33 H33C 106.6
Cl1 C33 H33C 106.6
Cl2 C33 H33C 65.8
H33A C33 H33C 48.4
H33B C33 H33C 142.2
Cl2' C33 H33D 105.8
Cl1 C33 H33D 106.3
Cl2 C33 H33D 144.9
H33A C33 H33D 59.6
H33B C33 H33D 53.4
H33C C33 H33D 107.0

loop_
_geom_bond_atom_site_label_1
_geom_bond_atom_site_label_2
_geom_bond_distance
Rh C1 1.991(5)
Rh C26 1.995(5)
Rh O3 2.149(4)
Rh O4 2.181(4)
Rh C31 2.508(5)
Rh I2 2.6315(5)
Rh I1 2.6727(5)
Cl1 C33 1.726(8)
Cl2 C33 1.801(10)
Cl2 H33C 1.6572
Cl2' C33 1.660(10)
N1 C1 1.364(6)
N1 C2 1.400(6)
N1 C27 1.471(6)
N2 C1 1.369(6)
N2 C7 1.400(6)
N2 C8 1.425(6)
N3 C26 1.362(6)
N3 C25 1.395(6)
N3 C28 1.453(6)
N4 C26 1.367(6)
N4 C20 1.391(6)
N4 C19 1.449(6)
O1 C12 1.366(6)
O1 C29 1.424(6)
O2 C15 1.371(6)
O2 C30 1.425(7)
O3 C31 1.269(7)
O4 C31 1.265(7)
C2 C7 1.379(7)
C2 C3 1.381(7)
C3 C4 1.379(7)
C3 H3 0.9300
C4 C5 1.380(8)
C4 H4 0.9300
C5 C6 1.373(8)
C5 H5 0.9300
C6 C7 1.383(7)
C6 H6 0.9300
C8 C9 1.385(7)
C8 C13 1.392(6)
C9 C10 1.383(7)
C9 H9 0.9300
C10 C11 1.385(7)
C10 H10 0.9300
C11 C12 1.378(7)
C11 H11 0.9300
C12 C13 1.393(6)
C13 C14 1.490(6)
C14 C19 1.380(7)
C14 C15 1.399(7)
C15 C16 1.378(7)
C16 C17 1.373(8)
C16 H16 0.9300
C17 C18 1.369(8)
C17 H17 0.9300
C18 C19 1.394(7)
C18 H18 0.9300
C20 C25 1.364(8)
C20 C21 1.381(8)
C21 C22 1.399(9)
C21 H21 0.9300
C22 C23 1.364(11)
C22 H22 0.9300
C23 C24 1.365(10)
C23 H23 0.9300
C24 C25 1.413(7)
C24 H24 0.9300
C27 H27A 0.9600
C27 H27B 0.9600
C27 H27C 0.9600
C28 H28A 0.9600
C28 H28B 0.9600
C28 H28C 0.9600
C29 H29A 0.9600
C29 H29B 0.9600
C29 H29C 0.9600
C30 H30A 0.9600
C30 H30B 0.9600
C30 H30C 0.9600
C31 C32 1.516(8)
C32 H32A 0.9600
C32 H32B 0.9600
C32 H32C 0.9600
C33 H33A 0.9700
C33 H33B 0.9700
C33 H33C 0.9600
C33 H33D 0.9600

loop_
_geom_torsion_atom_site_label_1
_geom_torsion_atom_site_label_2
_geom_torsion_atom_site_label_3
_geom_torsion_atom_site_label_4
_geom_torsion
C1 Rh O3 C31 179.2(4)
C26 Rh O3 C31 8.1(7)
O4 Rh O3 C31 -0.7(4)
I2 Rh O3 C31 82.4(4)
I1 Rh O3 C31 -89.6(4)
C1 Rh O4 C31 0.4(7)
C26 Rh O4 C31 -176.7(4)
O3 Rh O4 C31 0.7(4)
I2 Rh O4 C31 -92.1(4)
I1 Rh O4 C31 88.1(4)
C2 N1 C1 N2 0.1(5)
C27 N1 C1 N2 -177.8(5)
C2 N1 C1 Rh 171.1(3)
C27 N1 C1 Rh -6.8(7)
C7 N2 C1 N1 0.3(5)
C8 N2 C1 N1 -173.1(4)
C7 N2 C1 Rh -169.3(3)
C8 N2 C1 Rh 17.3(7)
C26 Rh C1 N1 145.0(4)
O3 Rh C1 N1 -32.4(4)
O4 Rh C1 N1 -32.1(7)
C31 Rh C1 N1 -31.9(5)
I2 Rh C1 N1 57.8(4)
I1 Rh C1 N1 -119.1(3)
C26 Rh C1 N2 -46.8(4)
O3 Rh C1 N2 135.8(4)
O4 Rh C1 N2 136.1(5)
C31 Rh C1 N2 136.3(4)
I2 Rh C1 N2 -134.0(4)
I1 Rh C1 N2 49.1(4)
C1 N1 C2 C7 -0.5(5)
C27 N1 C2 C7 177.6(4)
C1 N1 C2 C3 -179.6(5)
C27 N1 C2 C3 -1.5(8)
C7 C2 C3 C4 -0.7(8)
N1 C2 C3 C4 178.2(5)
C2 C3 C4 C5 -0.1(8)
C3 C4 C5 C6 1.1(9)
C4 C5 C6 C7 -1.1(9)
C3 C2 C7 C6 0.7(8)
N1 C2 C7 C6 -178.5(5)
C3 C2 C7 N2 179.9(4)
N1 C2 C7 N2 0.7(5)
C5 C6 C7 C2 0.3(8)
C5 C6 C7 N2 -178.7(5)
C1 N2 C7 C2 -0.6(5)
C8 N2 C7 C2 173.7(4)
C1 N2 C7 C6 178.4(5)
C8 N2 C7 C6 -7.2(8)
C1 N2 C8 C9 -107.8(6)
C7 N2 C8 C9 79.2(6)
C1 N2 C8 C13 80.4(6)
C7 N2 C8 C13 -92.6(5)
C13 C8 C9 C10 -2.7(7)
N2 C8 C9 C10 -174.3(5)
C8 C9 C10 C11 0.2(8)
C9 C10 C11 C12 1.2(8)
C29 O1 C12 C11 10.2(8)
C29 O1 C12 C13 -171.2(5)
C10 C11 C12 O1 178.3(5)
C10 C11 C12 C13 -0.2(7)
C9 C8 C13 C12 3.6(7)
N2 C8 C13 C12 175.3(4)
C9 C8 C13 C14 -177.8(5)
N2 C8 C13 C14 -6.1(6)
O1 C12 C13 C8 179.2(4)
C11 C12 C13 C8 -2.1(7)
O1 C12 C13 C14 0.7(7)
C11 C12 C13 C14 179.3(5)
C8 C13 C14 C19 -82.8(6)
C12 C13 C14 C19 95.7(6)
C8 C13 C14 C15 98.1(5)
C12 C13 C14 C15 -83.4(6)
C30 O2 C15 C16 6.4(8)
C30 O2 C15 C14 -175.5(5)
C19 C14 C15 O2 -179.5(4)
C13 C14 C15 O2 -0.3(6)
C19 C14 C15 C16 -1.2(7)
C13 C14 C15 C16 177.9(5)
O2 C15 C16 C17 177.8(5)
C14 C15 C16 C17 -0.2(8)
C15 C16 C17 C18 0.2(9)
C16 C17 C18 C19 1.1(8)
C15 C14 C19 C18 2.7(7)
C13 C14 C19 C18 -176.4(4)
C15 C14 C19 N4 172.0(4)
C13 C14 C19 N4 -7.1(6)
C17 C18 C19 C14 -2.7(7)
C17 C18 C19 N4 -172.0(5)
C26 N4 C19 C14 86.7(6)
C20 N4 C19 C14 -96.1(5)
C26 N4 C19 C18 -103.5(6)
C20 N4 C19 C18 73.7(6)
C26 N4 C20 C25 1.1(5)
C19 N4 C20 C25 -176.6(4)
C26 N4 C20 C21 180.0(6)
C19 N4 C20 C21 2.2(8)
C25 C20 C21 C22 -1.0(9)
N4 C20 C21 C22 -179.7(6)
C20 C21 C22 C23 0.9(11)
C21 C22 C23 C24 -0.4(12)
C22 C23 C24 C25 -0.1(11)
C21 C20 C25 N3 178.8(5)
N4 C20 C25 N3 -2.2(5)
C21 C20 C25 C24 0.5(8)
N4 C20 C25 C24 179.5(5)
C26 N3 C25 C20 2.6(6)
C28 N3 C25 C20 177.0(5)
C26 N3 C25 C24 -179.3(6)
C28 N3 C25 C24 -4.9(9)
C23 C24 C25 C20 0.1(9)
C23 C24 C25 N3 -177.8(6)
C25 N3 C26 N4 -1.8(5)
C28 N3 C26 N4 -175.7(5)
C25 N3 C26 Rh 171.4(3)
C28 N3 C26 Rh -2.5(7)
C20 N4 C26 N3 0.4(5)
C19 N4 C26 N3 177.8(4)
C20 N4 C26 Rh -171.7(4)
C19 N4 C26 Rh 5.7(7)
C1 Rh C26 N3 153.8(4)
O3 Rh C26 N3 -35.1(8)
O4 Rh C26 N3 -27.3(4)
C31 Rh C26 N3 -29.6(5)
I2 Rh C26 N3 -109.9(4)
I1 Rh C26 N3 61.2(4)
C1 Rh C26 N4 -35.2(5)
O3 Rh C26 N4 136.0(5)
O4 Rh C26 N4 143.8(4)
C31 Rh C26 N4 141.5(4)
I2 Rh C26 N4 61.2(4)
I1 Rh C26 N4 -127.7(4)
Rh O4 C31 O3 -1.1(6)
Rh O4 C31 C32 178.4(7)
Rh O3 C31 O4 1.2(6)
Rh O3 C31 C32 -178.4(6)
C1 Rh C31 O4 -179.8(3)
C26 Rh C31 O4 4.4(5)
O3 Rh C31 O4 -178.8(6)
I2 Rh C31 O4 85.0(4)
I1 Rh C31 O4 -90.3(4)
C1 Rh C31 O3 -1.0(5)
C26 Rh C31 O3 -176.8(3)
O4 Rh C31 O3 178.8(6)
I2 Rh C31 O3 -96.2(3)
I1 Rh C31 O3 88.5(3)
C1 Rh C31 C32 52(20)
C26 Rh C31 C32 -124(20)
O3 Rh C31 C32 53(20)
O4 Rh C31 C32 -128(20)
I2 Rh C31 C32 -43(20)
I1 Rh C31 C32 142(20)
